data_2021207
loop_
_publ_author_name
'Anzaldo, Bertin'
'Sharma, Pankaj'
'Lara Ochoa, Francisco'
'Villamizar C., Claudia P.'
'Guti\'errez P\'erez, Ren\'e'

_publ_section_title
;
 X-ray structure analysis of symmetrically substituted
 1,1&#x2032;-diformylruthenocene
;
_journal_coeditor_code ZP2025
_journal_issue 9
_journal_name_full 'Acta Crystallographica Section E Crystallographic Communications'
_journal_page_first 1186
_journal_paper_doi 10.1107/S2056989018010642
_journal_volume 74
_journal_year 2018
_chemical_formula_iupac '[Ru (C6 H5 O)2]'
_chemical_formula_moiety 'C12 H10 O2 Ru'
_chemical_formula_sum 'C12 H10 O2 Ru'
_chemical_formula_weight 287.27
_chemical_name_systematic
;
1,1'-Diformylruthenocene
;
_space_group_crystal_system orthorhombic
_space_group_IT_number 19
_space_group_name_Hall 'P 2ac 2ab'
_space_group_name_H-M_alt 'P 21 21 21'
_symmetry_space_group_name_Hall 'P 2ac 2ab'
_symmetry_space_group_name_H-M 'P 21 21 21'
_atom_sites_solution_hydrogens geom
_atom_sites_solution_primary direct
_atom_sites_solution_secondary difmap
_audit_creation_method SHELXL-2014/7
_cell_angle_alpha 90
_cell_angle_beta 90
_cell_angle_gamma 90
_cell_formula_units_Z 8
_cell_length_a 8.944(2)
_cell_length_b 10.797(3)
_cell_length_c 20.520(5)
_cell_measurement_reflns_used 3163
_cell_measurement_temperature 298(2)
_cell_measurement_theta_max 27.43
_cell_measurement_theta_min 2.48
_cell_volume 1981.6(9)
_computing_cell_refinement
;
APEX2 (Bruker, 2012)
;
_computing_data_collection
;
APEX2 (Bruker, 2012)
;
_computing_data_reduction
;
SAINT (Bruker, 2012)
;
_computing_molecular_graphics
;
XP in SHELXTL (Sheldrick, 2008)
;
_computing_publication_material
;
<i>CIFTAB</i> (Sheldrick, 2013)
;
_computing_structure_refinement
;
SHELXL2014 (Sheldrick, 2015)
;
_computing_structure_solution
;
SHELXS2012 (Sheldrick, 2008)
;
_diffrn_ambient_temperature 298(2)
_diffrn_detector_area_resol_mean 8.333
_diffrn_measured_fraction_theta_full 0.990
_diffrn_measured_fraction_theta_max 0.991
_diffrn_measurement_device_type 'Bruker SMART APEX CCD'
_diffrn_measurement_method '\w scans'
_diffrn_radiation_monochromator graphite
_diffrn_radiation_type MoK\a
_diffrn_radiation_wavelength 0.71073
_diffrn_reflns_av_R_equivalents 0.0475
_diffrn_reflns_limit_h_max 11
_diffrn_reflns_limit_h_min -7
_diffrn_reflns_limit_k_max 8
_diffrn_reflns_limit_k_min -13
_diffrn_reflns_limit_l_max 26
_diffrn_reflns_limit_l_min -26
_diffrn_reflns_number 6151
_diffrn_reflns_theta_full 25.242
_diffrn_reflns_theta_max 27.099
_diffrn_reflns_theta_min 1.985
_exptl_absorpt_coefficient_mu 1.554
_exptl_absorpt_correction_T_max 0.9222
_exptl_absorpt_correction_T_min 0.4987
_exptl_absorpt_correction_type multi-scan
_exptl_absorpt_process_details
;
(SADABS; Bruker, 2012)
;
_exptl_crystal_colour yellow
_exptl_crystal_density_diffrn 1.926
_exptl_crystal_description needle
_exptl_crystal_F_000 1136
_exptl_crystal_size_max 0.482
_exptl_crystal_size_mid 0.122
_exptl_crystal_size_min 0.053
_refine_diff_density_max 1.284
_refine_diff_density_min -0.680
_refine_ls_abs_structure_details
;
 Refined as an inversion twin
;
_refine_ls_abs_structure_Flack 0.43(12)
_refine_ls_extinction_method none
_refine_ls_goodness_of_fit_ref 1.025
_refine_ls_hydrogen_treatment constr
_refine_ls_matrix_type full
_refine_ls_number_parameters 272
_refine_ls_number_reflns 4288
_refine_ls_number_restraints 0
_refine_ls_restrained_S_all 1.025
_refine_ls_R_factor_all 0.0668
_refine_ls_R_factor_gt 0.0528
_refine_ls_shift/su_max 0.000
_refine_ls_shift/su_mean 0.000
_refine_ls_structure_factor_coef Fsqd
_refine_ls_weighting_details 'w=1/[\s^2^(Fo^2^)+(0.0369P)^2^] where P=(Fo^2^+2Fc^2^)/3'
_refine_ls_weighting_scheme calc
_refine_ls_wR_factor_gt 0.1111
_refine_ls_wR_factor_ref 0.1233
_reflns_number_gt 3556
_reflns_number_total 4288
_reflns_threshold_expression 'I > 2\s(I)'
_cod_data_source_file zp2025sup1.cif
_cod_data_source_block I
_cod_original_cell_volume 1981.6(8)
_cod_database_code 2021207
_shelx_space_group_comment
;
The symmetry employed for this shelxl refinement is uniquely defined
by the following loop, which should always be used as a source of
symmetry information in preference to the above space-group names.
They are only intended as comments.
;
_shelx_estimated_absorpt_t_min 0.521
_shelx_estimated_absorpt_t_max 0.922

loop_
_space_group_symop_operation_xyz
'x, y, z'
'x+1/2, -y+1/2, -z'
'-x, y+1/2, -z+1/2'
'-x+1/2, -y, z+1/2'

loop_
_atom_site_type_symbol
_atom_site_label
_atom_site_fract_x
_atom_site_fract_y
_atom_site_fract_z
_atom_site_U_iso_or_equiv
_atom_site_adp_type
_atom_site_calc_flag
_atom_site_occupancy
Ru Ru1 0.80791(9) 0.43584(8) 0.21733(4) 0.0277(2) Uani d 1
O O1 0.7067(12) 0.7801(9) 0.1729(5) 0.061(3) Uani d 1
O O2 0.4211(10) 0.5356(10) 0.1480(5) 0.065(3) Uani d 1
C C1 0.8625(12) 0.6319(9) 0.2228(6) 0.033(3) Uani d 1
C C2 0.9145(12) 0.5713(11) 0.2804(6) 0.037(3) Uani d 1
H H2 0.8837 0.5912 0.3250 0.045 Uiso calc 1
C C3 1.0219(12) 0.4849(11) 0.2632(6) 0.036(3) Uani d 1
H H3 1.0794 0.4330 0.2933 0.043 Uiso calc 1
C C4 1.0382(12) 0.4888(11) 0.1942(6) 0.038(3) Uani d 1
H H4 1.1091 0.4397 0.1685 0.045 Uiso calc 1
C C5 0.9390(12) 0.5777(12) 0.1693(5) 0.038(3) Uani d 1
H H5 0.9302 0.6028 0.1236 0.046 Uiso calc 1
C C6 0.5752(11) 0.3939(11) 0.2021(6) 0.034(3) Uani d 1
C C7 0.6230(13) 0.3378(11) 0.2614(6) 0.039(3) Uani d 1
H H7 0.5812 0.3536 0.3047 0.047 Uiso calc 1
C C8 0.7370(15) 0.2513(12) 0.2465(6) 0.045(3) Uani d 1
H H8 0.7882 0.1966 0.2774 0.054 Uiso calc 1
C C9 0.7569(13) 0.2533(11) 0.1764(6) 0.038(3) Uani d 1
H H9 0.8262 0.2011 0.1516 0.045 Uiso calc 1
C C10 0.6593(14) 0.3402(12) 0.1503(6) 0.042(3) Uani d 1
H H10 0.6475 0.3589 0.1039 0.050 Uiso calc 1
C C11 0.7431(12) 0.7226(10) 0.2206(6) 0.038(3) Uani d 1
H H11 0.6906 0.7374 0.2589 0.046 Uiso calc 1
C C12 0.4648(13) 0.4892(13) 0.1974(6) 0.047(3) Uani d 1
H H12 0.4233 0.5177 0.2361 0.057 Uiso calc 1
Ru Ru2 0.66487(9) 0.45422(8) 0.46810(4) 0.0282(2) Uani d 1
O O21 0.7700(12) 0.7744(9) 0.3943(5) 0.062(3) Uani d 1
O O22 1.0724(10) 0.5577(11) 0.4277(5) 0.064(3) Uani d 1
C C21 0.6048(13) 0.6452(10) 0.4527(6) 0.036(3) Uani d 1
C C22 0.5427(12) 0.5738(10) 0.4021(5) 0.031(2) Uani d 1
H H22 0.5617 0.5840 0.3554 0.038 Uiso calc 1
C C23 0.4408(14) 0.4905(12) 0.4307(7) 0.046(3) Uani d 1
H H23 0.3775 0.4313 0.4072 0.055 Uiso calc 1
C C24 0.4395(13) 0.5115(12) 0.4982(7) 0.045(3) Uani d 1
H H24 0.3765 0.4677 0.5298 0.054 Uiso calc 1
C C25 0.5434(13) 0.6059(11) 0.5137(5) 0.036(3) Uani d 1
H H25 0.5622 0.6423 0.5567 0.043 Uiso calc 1
C C26 0.9013(12) 0.4147(9) 0.4733(5) 0.033(2) Uani d 1
C C27 0.8409(14) 0.3525(11) 0.4189(6) 0.037(3) Uani d 1
H H27 0.8719 0.3641 0.3735 0.045 Uiso calc 1
C C28 0.7321(14) 0.2679(12) 0.4410(6) 0.042(3) Uani d 1
H H28 0.6749 0.2100 0.4140 0.051 Uiso calc 1
C C29 0.7277(14) 0.2767(11) 0.5106(6) 0.042(3) Uani d 1
H H29 0.6644 0.2264 0.5392 0.051 Uiso calc 1
C C30 0.8295(12) 0.3670(10) 0.5314(5) 0.035(2) Uani d 1
H H30 0.8524 0.3897 0.5765 0.042 Uiso calc 1
C C31 0.7200(15) 0.7386(11) 0.4468(7) 0.048(3) Uani d 1
H H31 0.7581 0.7735 0.4848 0.057 Uiso calc 1
C C32 1.0095(12) 0.5178(11) 0.4742(7) 0.044(3) Uani d 1
H H32 1.0301 0.5543 0.5142 0.053 Uiso calc 1

loop_
_atom_site_aniso_label
_atom_site_aniso_U_11
_atom_site_aniso_U_22
_atom_site_aniso_U_33
_atom_site_aniso_U_12
_atom_site_aniso_U_13
_atom_site_aniso_U_23
Ru1 0.0257(4) 0.0277(4) 0.0298(4) 0.0009(4) 0.0001(4) -0.0011(4)
O1 0.070(7) 0.052(6) 0.061(6) 0.010(6) -0.008(6) 0.012(5)
O2 0.050(5) 0.075(7) 0.071(6) 0.017(6) -0.012(5) 0.023(6)
C1 0.032(6) 0.023(5) 0.044(7) -0.005(4) -0.002(5) -0.006(5)
C2 0.042(6) 0.037(6) 0.033(6) 0.004(5) -0.006(5) -0.004(6)
C3 0.021(5) 0.038(7) 0.048(7) 0.003(5) -0.002(5) 0.002(5)
C4 0.020(5) 0.049(7) 0.044(6) -0.001(5) 0.006(5) -0.001(6)
C5 0.030(6) 0.051(8) 0.034(6) -0.013(6) 0.004(5) 0.000(6)
C6 0.023(5) 0.032(6) 0.046(7) -0.003(5) -0.006(5) 0.003(5)
C7 0.033(6) 0.035(6) 0.050(7) 0.001(5) -0.003(5) 0.005(6)
C8 0.054(8) 0.032(7) 0.049(8) -0.003(6) 0.001(6) 0.015(6)
C9 0.046(7) 0.021(6) 0.046(7) 0.003(5) -0.001(6) -0.008(5)
C10 0.038(7) 0.045(7) 0.042(7) -0.006(6) -0.005(6) -0.012(6)
C11 0.039(6) 0.032(6) 0.045(7) -0.002(5) -0.005(6) -0.007(6)
C12 0.030(6) 0.066(9) 0.046(7) -0.006(6) 0.001(5) 0.003(7)
Ru2 0.0265(4) 0.0270(4) 0.0310(4) -0.0004(4) -0.0024(4) -0.0014(4)
O21 0.078(8) 0.049(6) 0.060(6) -0.014(5) 0.018(5) 0.010(5)
O22 0.049(5) 0.082(7) 0.061(6) -0.015(6) 0.008(4) 0.028(6)
C21 0.034(6) 0.020(5) 0.055(8) 0.014(5) 0.000(6) 0.003(5)
C22 0.035(5) 0.026(6) 0.033(5) 0.006(5) -0.010(5) -0.003(5)
C23 0.032(7) 0.043(8) 0.062(8) 0.010(6) -0.017(6) -0.011(6)
C24 0.025(6) 0.045(8) 0.065(8) -0.001(5) 0.003(6) -0.003(6)
C25 0.033(6) 0.039(7) 0.034(6) 0.011(5) 0.007(5) -0.001(5)
C26 0.039(6) 0.023(5) 0.036(6) 0.013(5) -0.002(5) -0.007(5)
C27 0.038(6) 0.040(6) 0.034(6) 0.015(6) 0.006(5) -0.005(5)
C28 0.050(8) 0.037(7) 0.040(7) 0.009(6) -0.007(6) -0.012(6)
C29 0.041(7) 0.029(6) 0.056(8) 0.007(5) 0.000(6) 0.015(6)
C30 0.030(5) 0.047(6) 0.028(5) -0.001(5) -0.004(5) 0.005(5)
C31 0.052(8) 0.024(6) 0.067(9) 0.007(6) 0.007(7) 0.001(6)
C32 0.027(5) 0.048(7) 0.058(8) 0.001(5) -0.006(6) 0.001(7)

loop_
_atom_type_symbol
_atom_type_description
_atom_type_scat_dispersion_real
_atom_type_scat_dispersion_imag
_atom_type_scat_source
C C 0.0033 0.0016 'International Tables Vol C Tables 4.2.6.8 and 6.1.1.4'
H H 0.0000 0.0000 'International Tables Vol C Tables 4.2.6.8 and 6.1.1.4'
O O 0.0106 0.0060 'International Tables Vol C Tables 4.2.6.8 and 6.1.1.4'
Ru Ru -1.2594 0.8363 'International Tables Vol C Tables 4.2.6.8 and 6.1.1.4'

loop_
_geom_angle_atom_site_label_1
_geom_angle_atom_site_label_2
_geom_angle_atom_site_label_3
_geom_angle
C6 Ru1 C7 38.6(4)
C6 Ru1 C5 127.3(4)
C7 Ru1 C5 161.9(4)
C6 Ru1 C2 130.7(4)
C7 Ru1 C2 114.6(5)
C5 Ru1 C2 63.8(4)
C6 Ru1 C10 38.5(4)
C7 Ru1 C10 64.2(5)
C5 Ru1 C10 112.3(4)
C2 Ru1 C10 164.8(4)
C6 Ru1 C8 64.2(5)
C7 Ru1 C8 38.1(5)
C5 Ru1 C8 158.5(5)
C2 Ru1 C8 125.5(5)
C10 Ru1 C8 63.9(5)
C6 Ru1 C1 115.4(4)
C7 Ru1 C1 128.8(5)
C5 Ru1 C1 38.1(4)
C2 Ru1 C1 38.4(4)
C10 Ru1 C1 129.2(5)
C8 Ru1 C1 160.6(5)
C6 Ru1 C4 158.9(4)
C7 Ru1 C4 159.8(4)
C5 Ru1 C4 37.6(4)
C2 Ru1 C4 62.7(4)
C10 Ru1 C4 124.2(5)
C8 Ru1 C4 125.0(5)
C1 Ru1 C4 63.0(4)
C6 Ru1 C9 63.5(4)
C7 Ru1 C9 63.9(5)
C5 Ru1 C9 125.1(5)
C2 Ru1 C9 157.7(4)
C10 Ru1 C9 37.1(4)
C8 Ru1 C9 38.7(4)
C1 Ru1 C9 160.4(4)
C4 Ru1 C9 110.3(5)
C6 Ru1 C3 162.7(4)
C7 Ru1 C3 127.2(4)
C5 Ru1 C3 63.5(4)
C2 Ru1 C3 36.9(4)
C10 Ru1 C3 156.7(4)
C8 Ru1 C3 110.9(5)
C1 Ru1 C3 63.1(4)
C4 Ru1 C3 37.9(4)
C9 Ru1 C3 124.2(4)
C5 C1 C2 107.1(10)
C5 C1 C11 127.6(12)
C2 C1 C11 125.0(11)
C5 C1 Ru1 70.6(6)
C2 C1 Ru1 70.7(6)
C11 C1 Ru1 119.3(7)
C3 C2 C1 108.8(10)
C3 C2 Ru1 72.5(7)
C1 C2 Ru1 70.9(6)
C3 C2 H2 125.5
C1 C2 H2 125.5
Ru1 C2 H2 125.5
C2 C3 C4 107.7(10)
C2 C3 Ru1 70.6(6)
C4 C3 Ru1 70.7(6)
C2 C3 H3 126.1
C4 C3 H3 126.1
Ru1 C3 H3 126.1
C5 C4 C3 108.5(10)
C5 C4 Ru1 70.3(6)
C3 C4 Ru1 71.4(6)
C5 C4 H4 125.8
C3 C4 H4 125.8
Ru1 C4 H4 125.8
C4 C5 C1 107.8(10)
C4 C5 Ru1 72.1(7)
C1 C5 Ru1 71.3(6)
C4 C5 H5 126.0
C1 C5 H5 126.0
Ru1 C5 H5 126.0
C7 C6 C10 107.8(10)
C7 C6 C12 124.8(11)
C10 C6 C12 127.4(11)
C7 C6 Ru1 71.0(6)
C10 C6 Ru1 71.6(6)
C12 C6 Ru1 121.8(8)
C8 C7 C6 108.2(11)
C8 C7 Ru1 71.5(7)
C6 C7 Ru1 70.4(7)
C8 C7 H7 125.9
C6 C7 H7 125.9
Ru1 C7 H7 125.9
C7 C8 C9 107.0(11)
C7 C8 Ru1 70.4(7)
C9 C8 Ru1 71.2(7)
C7 C8 H8 126.4
C9 C8 H8 126.4
Ru1 C8 H8 126.4
C10 C9 C8 108.4(11)
C10 C9 Ru1 70.8(7)
C8 C9 Ru1 70.1(7)
C10 C9 H9 125.8
C8 C9 H9 125.8
Ru1 C9 H9 125.8
C9 C10 C6 108.6(11)
C9 C10 Ru1 72.1(7)
C6 C10 Ru1 70.0(6)
C9 C10 H10 125.7
C6 C10 H10 125.7
Ru1 C10 H10 125.7
O1 C11 C1 125.0(13)
O1 C11 H11 117.5
C1 C11 H11 117.5
O2 C12 C6 125.7(13)
O2 C12 H12 117.1
C6 C12 H12 117.1
C21 Ru2 C26 116.1(4)
C21 Ru2 C22 38.0(4)
C26 Ru2 C22 130.0(4)
C21 Ru2 C27 126.7(5)
C26 Ru2 C27 38.0(4)
C22 Ru2 C27 112.1(4)
C21 Ru2 C28 156.6(5)
C26 Ru2 C28 63.8(4)
C22 Ru2 C28 122.1(4)
C27 Ru2 C28 37.9(5)
C21 Ru2 C25 38.6(4)
C26 Ru2 C25 128.0(4)
C22 Ru2 C25 64.4(4)
C27 Ru2 C25 160.6(4)
C28 Ru2 C25 160.9(5)
C21 Ru2 C30 132.1(4)
C26 Ru2 C30 39.0(4)
C22 Ru2 C30 166.3(4)
C27 Ru2 C30 64.4(4)
C28 Ru2 C30 64.2(4)
C25 Ru2 C30 114.0(4)
C21 Ru2 C29 164.8(5)
C26 Ru2 C29 63.5(4)
C22 Ru2 C29 154.7(4)
C27 Ru2 C29 63.5(5)
C28 Ru2 C29 38.4(4)
C25 Ru2 C29 128.2(5)
C30 Ru2 C29 37.5(4)
C21 Ru2 C23 63.1(5)
C26 Ru2 C23 162.2(5)
C22 Ru2 C23 37.8(5)
C27 Ru2 C23 126.4(5)
C28 Ru2 C23 109.3(5)
C25 Ru2 C23 63.7(5)
C30 Ru2 C23 155.3(5)
C29 Ru2 C23 122.4(5)
C21 Ru2 C24 62.8(5)
C26 Ru2 C24 160.0(5)
C22 Ru2 C24 63.0(5)
C27 Ru2 C24 160.0(5)
C28 Ru2 C24 125.9(5)
C25 Ru2 C24 37.7(4)
C30 Ru2 C24 125.1(5)
C29 Ru2 C24 111.8(5)
C23 Ru2 C24 37.4(5)
C22 C21 C25 109.3(10)
C22 C21 C31 127.0(12)
C25 C21 C31 123.6(12)
C22 C21 Ru2 71.5(6)
C25 C21 Ru2 71.6(6)
C31 C21 Ru2 120.1(8)
C21 C22 C23 107.4(10)
C21 C22 Ru2 70.5(6)
C23 C22 Ru2 71.7(7)
C21 C22 H22 126.3
C23 C22 H22 126.3
Ru2 C22 H22 126.3
C24 C23 C22 108.2(11)
C24 C23 Ru2 71.9(7)
C22 C23 Ru2 70.5(7)
C24 C23 H23 125.9
C22 C23 H23 125.9
Ru2 C23 H23 125.9
C23 C24 C25 109.4(12)
C23 C24 Ru2 70.7(7)
C25 C24 Ru2 70.3(6)
C23 C24 H24 125.3
C25 C24 H24 125.3
Ru2 C24 H24 125.3
C24 C25 C21 105.7(11)
C24 C25 Ru2 71.9(7)
C21 C25 Ru2 69.9(6)
C24 C25 H25 127.1
C21 C25 H25 127.1
Ru2 C25 H25 127.1
C27 C26 C30 108.2(10)
C27 C26 C32 128.3(11)
C30 C26 C32 123.3(10)
C27 C26 Ru2 71.3(6)
C30 C26 Ru2 71.1(6)
C32 C26 Ru2 119.6(7)
C28 C27 C26 108.6(11)
C28 C27 Ru2 71.2(7)
C26 C27 Ru2 70.7(6)
C28 C27 H27 125.7
C26 C27 H27 125.7
Ru2 C27 H27 125.7
C27 C28 C29 107.3(11)
C27 C28 Ru2 70.9(7)
C29 C28 Ru2 71.1(7)
C27 C28 H28 126.3
C29 C28 H28 126.3
Ru2 C28 H28 126.3
C30 C29 C28 109.4(11)
C30 C29 Ru2 71.2(7)
C28 C29 Ru2 70.5(7)
C30 C29 H29 125.3
C28 C29 H29 125.3
Ru2 C29 H29 125.3
C29 C30 C26 106.5(10)
C29 C30 Ru2 71.3(6)
C26 C30 Ru2 69.8(6)
C29 C30 H30 126.7
C26 C30 H30 126.7
Ru2 C30 H30 126.7
O21 C31 C21 123.5(13)
O21 C31 H31 118.3
C21 C31 H31 118.3
O22 C32 C26 125.1(13)
O22 C32 H32 117.4
C26 C32 H32 117.4

loop_
_geom_bond_atom_site_label_1
_geom_bond_atom_site_label_2
_geom_bond_distance
Ru1 C6 2.153(10)
Ru1 C7 2.161(12)
Ru1 C5 2.166(11)
Ru1 C2 2.173(11)
Ru1 C10 2.173(11)
Ru1 C8 2.175(12)
Ru1 C1 2.175(10)
Ru1 C4 2.190(11)
Ru1 C9 2.190(12)
Ru1 C3 2.198(11)
O1 C11 1.203(14)
O2 C12 1.196(14)
C1 C5 1.418(15)
C1 C2 1.430(15)
C1 C11 1.450(15)
C2 C3 1.385(15)
C2 H2 0.9800
C3 C4 1.425(15)
C3 H3 0.9800
C4 C5 1.403(16)
C4 H4 0.9800
C5 H5 0.9800
C6 C7 1.425(16)
C6 C10 1.425(16)
C6 C12 1.430(17)
C7 C8 1.416(17)
C7 H7 0.9800
C8 C9 1.448(16)
C8 H8 0.9800
C9 C10 1.389(17)
C9 H9 0.9800
C10 H10 0.9800
C11 H11 0.9300
C12 H12 0.9300
Ru2 C21 2.154(10)
Ru2 C26 2.160(11)
Ru2 C22 2.166(10)
Ru2 C27 2.169(11)
Ru2 C28 2.172(12)
Ru2 C25 2.177(11)
Ru2 C30 2.177(11)
Ru2 C29 2.179(11)
Ru2 C23 2.182(12)
Ru2 C24 2.197(12)
O21 C31 1.229(15)
O22 C32 1.188(14)
C21 C22 1.407(15)
C21 C25 1.430(16)
C21 C31 1.447(17)
C22 C23 1.408(17)
C22 H22 0.9800
C23 C24 1.405(17)
C23 H23 0.9800
C24 C25 1.415(17)
C24 H24 0.9800
C25 H25 0.9800
C26 C27 1.410(15)
C26 C30 1.449(15)
C26 C32 1.475(16)
C27 C28 1.410(17)
C27 H27 0.9800
C28 C29 1.431(16)
C28 H28 0.9800
C29 C30 1.402(16)
C29 H29 0.9800
C30 H30 0.9800
C31 H31 0.9300
C32 H32 0.9300

loop_
_geom_hbond_atom_site_label_D
_geom_hbond_atom_site_label_H
_geom_hbond_atom_site_label_A
_geom_hbond_site_symmetry_A
_geom_hbond_distance_DH
_geom_hbond_distance_HA
_geom_hbond_distance_DA
_geom_hbond_angle_DHA
C2 H2 O21 . 0.98 2.64 3.456(16) 141
C3 H3 O1 3_745 0.98 2.62 3.536(15) 156
C4 H4 O21 3_745 0.98 2.45 3.406(16) 164
C9 H9 O22 3_745 0.98 2.42 3.370(16) 162
C23 H23 O1 3_645 0.98 2.44 3.379(17) 161
C28 H28 O2 3_645 0.98 2.43 3.392(16) 167
C30 H30 O2 4_665 0.98 2.63 3.436(14) 140
C8 H8 Cg 3_745 0.98 2.78 3.546(15) 135

loop_
_geom_torsion_atom_site_label_1
_geom_torsion_atom_site_label_2
_geom_torsion_atom_site_label_3
_geom_torsion_atom_site_label_4
_geom_torsion
C5 C1 C2 C3 1.4(12)
C11 C1 C2 C3 175.9(10)
Ru1 C1 C2 C3 63.0(8)
C5 C1 C2 Ru1 -61.6(7)
C11 C1 C2 Ru1 112.9(10)
C1 C2 C3 C4 -0.6(13)
Ru1 C2 C3 C4 61.3(8)
C1 C2 C3 Ru1 -61.9(8)
C2 C3 C4 C5 -0.4(14)
Ru1 C3 C4 C5 60.8(8)
C2 C3 C4 Ru1 -61.2(8)
C3 C4 C5 C1 1.3(13)
Ru1 C4 C5 C1 62.8(7)
C3 C4 C5 Ru1 -61.5(8)
C2 C1 C5 C4 -1.6(12)
C11 C1 C5 C4 -175.9(10)
Ru1 C1 C5 C4 -63.3(8)
C2 C1 C5 Ru1 61.7(7)
C11 C1 C5 Ru1 -112.6(11)
C10 C6 C7 C8 0.7(14)
C12 C6 C7 C8 -177.8(11)
Ru1 C6 C7 C8 -61.8(9)
C10 C6 C7 Ru1 62.5(8)
C12 C6 C7 Ru1 -116.0(11)
C6 C7 C8 C9 -1.0(14)
Ru1 C7 C8 C9 -62.2(9)
C6 C7 C8 Ru1 61.1(8)
C7 C8 C9 C10 1.0(15)
Ru1 C8 C9 C10 -60.7(9)
C7 C8 C9 Ru1 61.7(9)
C8 C9 C10 C6 -0.5(15)
Ru1 C9 C10 C6 -60.8(8)
C8 C9 C10 Ru1 60.2(9)
C7 C6 C10 C9 -0.1(14)
C12 C6 C10 C9 178.4(11)
Ru1 C6 C10 C9 62.1(9)
C7 C6 C10 Ru1 -62.2(8)
C12 C6 C10 Ru1 116.3(12)
C5 C1 C11 O1 -12.4(18)
C2 C1 C11 O1 174.3(12)
Ru1 C1 C11 O1 -99.6(13)
C7 C6 C12 O2 -178.4(13)
C10 C6 C12 O2 3(2)
Ru1 C6 C12 O2 93.6(15)
C25 C21 C22 C23 0.8(13)
C31 C21 C22 C23 176.9(10)
Ru2 C21 C22 C23 62.7(8)
C25 C21 C22 Ru2 -61.9(8)
C31 C21 C22 Ru2 114.2(11)
C21 C22 C23 C24 0.5(14)
Ru2 C22 C23 C24 62.4(9)
C21 C22 C23 Ru2 -61.9(7)
C22 C23 C24 C25 -1.6(15)
Ru2 C23 C24 C25 59.9(9)
C22 C23 C24 Ru2 -61.5(8)
C23 C24 C25 C21 2.0(14)
Ru2 C24 C25 C21 62.1(7)
C23 C24 C25 Ru2 -60.1(9)
C22 C21 C25 C24 -1.7(12)
C31 C21 C25 C24 -178.0(10)
Ru2 C21 C25 C24 -63.5(8)
C22 C21 C25 Ru2 61.8(8)
C31 C21 C25 Ru2 -114.5(11)
C30 C26 C27 C28 0.6(12)
C32 C26 C27 C28 -174.8(10)
Ru2 C26 C27 C28 -61.4(8)
C30 C26 C27 Ru2 61.9(7)
C32 C26 C27 Ru2 -113.4(11)
C26 C27 C28 C29 -1.1(13)
Ru2 C27 C28 C29 -62.2(8)
C26 C27 C28 Ru2 61.1(8)
C27 C28 C29 C30 1.3(14)
Ru2 C28 C29 C30 -60.8(8)
C27 C28 C29 Ru2 62.1(8)
C28 C29 C30 C26 -0.9(13)
Ru2 C29 C30 C26 -61.3(7)
C28 C29 C30 Ru2 60.4(9)
C27 C26 C30 C29 0.2(12)
C32 C26 C30 C29 175.9(10)
Ru2 C26 C30 C29 62.3(8)
C27 C26 C30 Ru2 -62.1(8)
C32 C26 C30 Ru2 113.6(9)
C22 C21 C31 O21 6.2(19)
C25 C21 C31 O21 -178.2(12)
Ru2 C21 C31 O21 94.9(14)
C27 C26 C32 O22 -6.7(19)
C30 C26 C32 O22 178.6(12)
Ru2 C26 C32 O22 -95.5(13)

_cod_database_fobs_code 2021207
